data_9001858
loop_
_publ_author_name
'Hawthorne, F. C.'
'Della Ventura, G.'
'Robert, J.-L.'
'Welch, M. D.'
'Jenkins, D. M.'

_publ_section_title
;
 A Rietveld and infrared study of synthetic amphiboles along the
 potassium-richterite-tremolite join
 Sample: Kr100
;
_journal_name_full 'American Mineralogist'
_journal_page_first 708
_journal_page_last 716
_journal_volume 82
_journal_year 1997
_chemical_formula_sum 'Ca K2 Mg5 Na O24 Si8'
_chemical_name_mineral Richterite
_space_group_IT_number 12
_symmetry_space_group_name_Hall '-C 2y'
_symmetry_space_group_name_H-M 'C 1 2/m 1'
_cell_angle_alpha 90
_cell_angle_beta 104.832
_cell_angle_gamma 90
_cell_formula_units_Z 2
_cell_length_a 10.0547
_cell_length_b 17.997
_cell_length_c 5.2746
_cell_volume 922.660
_database_code_amcsd 0001914
_exptl_crystal_density_diffrn 3.137
_cod_original_formula_sum 'Si8 Mg5 (Ca Na) K2 O24'
_cod_database_code 9001858

loop_
_space_group_symop_operation_xyz
x,y,z
1/2+x,1/2+y,z
x,-y,z
1/2+x,1/2-y,z
-x,y,-z
1/2-x,1/2+y,-z
-x,-y,-z
1/2-x,1/2-y,-z

loop_
_atom_site_label
_atom_site_fract_x
_atom_site_fract_y
_atom_site_fract_z
_atom_site_occupancy
_atom_site_type_symbol
_atom_site_attached_hydrogens
Si1 0.27560 0.08590 0.30140 1.00000 Si 0
Si2 0.28440 0.17100 0.80160 1.00000 Si 0
Mg1 0.00000 0.09000 0.50000 1.00000 Mg 0
Mg2 0.00000 0.17910 0.00000 1.00000 Mg 0
Mg3 0.00000 0.00000 0.00000 1.00000 Mg 0
Ca4 0.00000 0.27610 0.50000 0.50000 Ca 0
Na4 0.00000 0.27610 0.50000 0.50000 Na 0
KA 0.01880 0.50000 0.03060 1.00000 K 0
O1 0.10700 0.08810 0.21430 1.00000 O 0
O2 0.11480 0.17140 0.71840 1.00000 O 0
O3 0.10790 0.00000 0.72310 1.00000 O 0
O4 0.35540 0.24840 0.78660 1.00000 O 0
O5 0.33430 0.13000 0.09540 1.00000 O 0
O6 0.34020 0.11590 0.60180 1.00000 O 0
O7 0.32670 0.00000 0.30460 1.00000 O 0

loop_
_cod_changelog_entry_id
_cod_changelog_entry_author
_cod_changelog_entry_date
_cod_changelog_entry_text
1
;cod-tools version 3.8.0
Id: cif_guess_AMCSD_atom_types 9581 2023-05-17 12:35:41Z saulius
;
2023-05-23T09:16:20+03:00
;Derived atom types and hydrogen counts
from atom names that follow the AMCSD naming convention
(Wat == water, O-H == hydroxyl).
;

loop_
_cod_related_entry_id
_cod_related_entry_database
_cod_related_entry_code
1 AMCSD 0001914
